data_4027326
loop_
_publ_author_name
'Dennis U. Nielsen'
'Karoline Neumann'
'Rolf H. Taaning'
'Anders T. Lindhardt'
'Amalie Modvig'
'Troels Skrydstrup'

_publ_contact_author_address
;
Department of Chemistry
Aarhus University
Langelandsgade 140
DK-8000 Aarhus C
;
_publ_contact_author_email jacobo@chem.au.dk
_publ_contact_author_fax '+45 8619 6199'
_publ_contact_author_name 'Overgaard, Jacob'
_publ_contact_author_phone '+45 8942 3891'
_publ_section_title
;
 Palladium-Catalyzed Double Carbonylation Using Near Stoichiometric Carbon
 Monoxide: Expedient Access to Substituted 13C2-Labeled Phenethylamines
;
_journal_name_full 'Journal of Organic Chemistry'
_journal_page_first 6155
_journal_page_last 6165
_journal_paper_doi 10.1021/jo3009337
_journal_volume 77
_journal_year 2012
_chemical_formula_moiety 'C13 H17 N O3'
_chemical_formula_sum 'C13 H17 N O3'
_chemical_formula_weight 235.28
_chemical_name_systematic
;
 ? 
;
_space_group_crystal_system monoclinic
_space_group_IT_number 14
_space_group_name_Hall '-P 2ybc'
_space_group_name_H-M_alt 'P 1 21/c 1'
_symmetry_space_group_name_Hall '-P 2ybc'
_symmetry_space_group_name_H-M 'P 1 21/c 1'
_atom_sites_solution_hydrogens geom
_atom_sites_solution_primary direct
_atom_sites_solution_secondary difmap
_audit_creation_date 2011-11-17
_audit_creation_method
;
  Olex2 1.1
  (compiled 2011.11.01 svn.r2039, GUI svn.r3906)
;
_cell_angle_alpha 90.00
_cell_angle_beta 96.066(2)
_cell_angle_gamma 90.00
_cell_formula_units_Z 4
_cell_length_a 12.3286(3)
_cell_length_b 10.3522(2)
_cell_length_c 10.2050(2)
_cell_measurement_reflns_used 9276
_cell_measurement_temperature 250.01(11)
_cell_measurement_theta_max 28.6041
_cell_measurement_theta_min 1.6577
_cell_volume 1295.15(5)
_computing_cell_refinement
;
CrysAlisPro, Agilent Technologies,
Version 1.171.35.19 (release 27-10-2011 CrysAlis171 .NET)
(compiled Oct 27 2011,15:02:11)
;
_computing_data_collection
;
CrysAlisPro, Agilent Technologies,
Version 1.171.35.19 (release 27-10-2011 CrysAlis171 .NET)
(compiled Oct 27 2011,15:02:11)
;
_computing_data_reduction
;
CrysAlisPro, Agilent Technologies,
Version 1.171.35.19 (release 27-10-2011 CrysAlis171 .NET)
(compiled Oct 27 2011,15:02:11)
;
_computing_molecular_graphics
;
O. V. Dolomanov, L. J. Bourhis, R. J. Gildea, J. A. K. Howard and H. Puschmann,
OLEX2: a complete structure solution, refinement and analysis program.
J. Appl. Cryst. (2009). 42, 339-341.
;
_computing_publication_material
;
O. V. Dolomanov, L. J. Bourhis, R. J. Gildea, J. A. K. Howard and H. Puschmann,
OLEX2: a complete structure solution, refinement and analysis program.
J. Appl. Cryst. (2009). 42, 339-341.
;
_computing_structure_refinement
;
SHELXL, G.M. Sheldrick, Acta Cryst.
2008). A64, 112-122
;
_computing_structure_solution
;
SHELXS, G.M. Sheldrick, Acta Cryst.
(2008). A64, 112-122
;
_diffrn_ambient_temperature 250.01(11)
_diffrn_detector_area_resol_mean 10.3590
_diffrn_measured_fraction_theta_full 0.945
_diffrn_measured_fraction_theta_max 0.945
_diffrn_measurement_details
;
  1 omega  -70.00  111.00   1.0000   15.0000
omega____ theta____ kappa____ phi______ frames
    -       18.8337  -19.0000    0.0000 181

  2 omega   35.00   68.00   1.0000   15.0000
omega____ theta____ kappa____ phi______ frames
    -      -19.6931  178.0000  150.0000 33

  3 omega  -75.00  113.00   1.0000   15.0000
omega____ theta____ kappa____ phi______ frames
    -       18.8337   19.0000  150.0000 188

  4 omega   34.00  118.00   1.0000   15.0000
omega____ theta____ kappa____ phi______ frames
    -       18.8337 -178.0000  120.0000 84

  5 omega  -20.00   31.00   1.0000   15.0000
omega____ theta____ kappa____ phi______ frames
    -      -19.6931  -99.0000  -90.0000 51

  6 omega  -20.00   31.00   1.0000   15.0000
omega____ theta____ kappa____ phi______ frames
    -      -19.6931  -99.0000 -150.0000 51

  7 omega   35.00   81.00   1.0000   15.0000
omega____ theta____ kappa____ phi______ frames
    -      -19.6931  178.0000  -30.0000 46

  8 omega  -61.00   72.00   1.0000   15.0000
omega____ theta____ kappa____ phi______ frames
    -      -19.6931   57.0000  -90.0000 133

  9 omega  -28.00   39.00   1.0000   15.0000
omega____ theta____ kappa____ phi______ frames
    -       18.8337   38.0000  -90.0000 67

 10 omega   34.00  118.00   1.0000   15.0000
omega____ theta____ kappa____ phi______ frames
    -       18.8337 -178.0000  -90.0000 84
;
_diffrn_measurement_device_type 'SuperNova, Single source at offset), Atlas'
_diffrn_measurement_method '\w and \f scans'
_diffrn_orient_matrix_UB_11 0.0084886000
_diffrn_orient_matrix_UB_12 0.0042135000
_diffrn_orient_matrix_UB_13 -0.0675378000
_diffrn_orient_matrix_UB_21 -0.0495866000
_diffrn_orient_matrix_UB_22 0.0346630000
_diffrn_orient_matrix_UB_23 -0.0129761000
_diffrn_orient_matrix_UB_31 0.0285076000
_diffrn_orient_matrix_UB_32 0.0590115000
_diffrn_orient_matrix_UB_33 0.0123638000
_diffrn_radiation_monochromator mirror
_diffrn_radiation_type MoK\a
_diffrn_radiation_wavelength 0.7107
_diffrn_reflns_av_R_equivalents 0.0423
_diffrn_reflns_av_unetI/netI 0.0227
_diffrn_reflns_limit_h_max 16
_diffrn_reflns_limit_h_min -16
_diffrn_reflns_limit_k_max 13
_diffrn_reflns_limit_k_min -13
_diffrn_reflns_limit_l_max 13
_diffrn_reflns_limit_l_min -13
_diffrn_reflns_number 20601
_diffrn_reflns_theta_full 28.67
_diffrn_reflns_theta_max 28.67
_diffrn_reflns_theta_min 1.66
_diffrn_source ' 'SuperNova (Mo) x-ray Source'
_exptl_absorpt_coefficient_mu 0.086
_exptl_absorpt_correction_T_max 0.979
_exptl_absorpt_correction_T_min 0.970
_exptl_absorpt_correction_type gaussian
_exptl_absorpt_process_details
;
CrysAlisPro, Agilent Technologies,
Version 1.171.35.19 (release 27-10-2011 CrysAlis171 .NET)
(compiled Oct 27 2011,15:02:11)
numerical absorption correction based on gaussian integration over
            a multifaceted crystal model
;
_exptl_crystal_colour 'clear light colourless'
_exptl_crystal_colour_lustre clear
_exptl_crystal_colour_modifier light
_exptl_crystal_colour_primary colourless
_exptl_crystal_density_diffrn 1.207
_exptl_crystal_description block
_exptl_crystal_F_000 504
_exptl_crystal_size_max 0.512
_exptl_crystal_size_mid 0.4293
_exptl_crystal_size_min 0.3241
_refine_diff_density_max 0.158
_refine_diff_density_min -0.137
_refine_diff_density_rms 0.028
_refine_ls_extinction_coef 0.056(4)
_refine_ls_extinction_expression Fc^*^=kFc[1+0.001xFc^2^\l^3^/sin(2\q)]^-1/4^
_refine_ls_extinction_method SHELXL
_refine_ls_goodness_of_fit_ref 1.038
_refine_ls_hydrogen_treatment constr
_refine_ls_matrix_type full
_refine_ls_number_parameters 159
_refine_ls_number_reflns 3161
_refine_ls_number_restraints 0
_refine_ls_restrained_S_all 1.038
_refine_ls_R_factor_all 0.0552
_refine_ls_R_factor_gt 0.0414
_refine_ls_shift/su_max 0.000
_refine_ls_shift/su_mean 0.000
_refine_ls_structure_factor_coef Fsqd
_refine_ls_weighting_details 'calc w=1/[\s^2^(Fo^2^)+(0.0447P)^2^+0.1986P] where P=(Fo^2^+2Fc^2^)/3'
_refine_ls_weighting_scheme calc
_refine_ls_wR_factor_gt 0.1017
_refine_ls_wR_factor_ref 0.1108
_reflns_number_gt 2453
_reflns_number_total 3161
_reflns_threshold_expression >2sigma(I)
_cod_data_source_file jo3009337_si_002.cif
_cod_data_source_block 11jo0022s
_cod_original_cell_volume 1295.16(5)
_cod_database_code 4027326
_chemical_oxdiff_formula 'C13 H17 N O3'
_reflns_odcompleteness_completeness 100.00
_reflns_odcompleteness_iscentric 1
_reflns_odcompleteness_theta 26.32

loop_
_space_group_symop_id
_space_group_symop_operation_xyz
1 'x, y, z'
2 '-x, y+1/2, -z+1/2'
3 '-x, -y, -z'
4 'x, -y-1/2, z-1/2'

loop_
_atom_site_label
_atom_site_type_symbol
_atom_site_fract_x
_atom_site_fract_y
_atom_site_fract_z
_atom_site_U_iso_or_equiv
_atom_site_adp_type
_atom_site_occupancy
_atom_site_symmetry_multiplicity
_atom_site_calc_flag
_atom_site_refinement_flags
N1 N 0.34410(8) 0.20581(9) 0.23111(8) 0.0414(2) Uani 1 1 d .
H1 H 0.3245 0.2183 0.1487 0.050 Uiso 1 1 calc R
O2 O 0.31494(7) 0.26987(10) 0.43765(7) 0.0568(3) Uani 1 1 d .
C3 C 0.29356(9) 0.27330(11) 0.31734(11) 0.0429(3) Uani 1 1 d .
C4 C 0.09800(10) 0.36117(11) 0.31507(11) 0.0453(3) Uani 1 1 d .
C5 C 0.20230(11) 0.36234(12) 0.25661(11) 0.0487(3) Uani 1 1 d .
C6 C 0.43186(9) 0.11042(10) 0.26721(10) 0.0398(3) Uani 1 1 d .
C7 C 0.07271(10) 0.26813(12) 0.40515(12) 0.0495(3) Uani 1 1 d .
H7 H 0.1237 0.2045 0.4314 0.059 Uiso 1 1 calc R
O8 O 0.21991(9) 0.43208(11) 0.16515(10) 0.0759(3) Uani 1 1 d .
O9 O -0.20075(8) 0.37528(11) 0.46652(12) 0.0772(3) Uani 1 1 d .
C10 C -0.10194(10) 0.36411(13) 0.41979(14) 0.0556(3) Uani 1 1 d .
C11 C 0.38910(11) 0.00443(12) 0.35202(12) 0.0524(3) Uani 1 1 d .
H11A H 0.3670 0.0418 0.4311 0.079 Uiso 1 1 calc R
H11B H 0.4457 -0.0579 0.3745 0.079 Uiso 1 1 calc R
H11C H 0.3278 -0.0373 0.3038 0.079 Uiso 1 1 calc R
C12 C -0.02670(11) 0.26804(13) 0.45665(14) 0.0544(3) Uani 1 1 d .
H12 H -0.0428 0.2040 0.5155 0.065 Uiso 1 1 calc R
C13 C 0.46174(12) 0.05163(13) 0.13944(12) 0.0536(3) Uani 1 1 d .
H13A H 0.3984 0.0119 0.0934 0.080 Uiso 1 1 calc R
H13B H 0.5176 -0.0123 0.1588 0.080 Uiso 1 1 calc R
H13C H 0.4881 0.1181 0.0854 0.080 Uiso 1 1 calc R
C14 C 0.53126(10) 0.17657(12) 0.33885(12) 0.0513(3) Uani 1 1 d .
H14A H 0.5553 0.2444 0.2846 0.077 Uiso 1 1 calc R
H14B H 0.5888 0.1146 0.3570 0.077 Uiso 1 1 calc R
H14C H 0.5124 0.2125 0.4202 0.077 Uiso 1 1 calc R
C15 C -0.07809(11) 0.45800(13) 0.32987(15) 0.0605(4) Uani 1 1 d .
H15 H -0.1287 0.5224 0.3050 0.073 Uiso 1 1 calc R
C16 C 0.02002(11) 0.45595(12) 0.27774(13) 0.0543(3) Uani 1 1 d .
H16 H 0.0349 0.5185 0.2167 0.065 Uiso 1 1 calc R
C2 C -0.22717(14) 0.2853(2) 0.5637(2) 0.0939(6) Uani 1 1 d .
H2A H -0.2270 0.1995 0.5282 0.141 Uiso 1 1 calc R
H2B H -0.2982 0.3047 0.5890 0.141 Uiso 1 1 calc R
H2C H -0.1741 0.2912 0.6394 0.141 Uiso 1 1 calc R

loop_
_atom_site_aniso_label
_atom_site_aniso_U_11
_atom_site_aniso_U_22
_atom_site_aniso_U_33
_atom_site_aniso_U_23
_atom_site_aniso_U_13
_atom_site_aniso_U_12
N1 0.0540(6) 0.0436(5) 0.0262(4) 0.0013(4) 0.0032(4) 0.0068(4)
O2 0.0579(5) 0.0807(6) 0.0310(4) -0.0125(4) 0.0003(4) 0.0096(4)
C3 0.0470(6) 0.0463(6) 0.0350(6) -0.0045(4) 0.0029(4) 0.0004(5)
C4 0.0501(7) 0.0406(6) 0.0439(6) -0.0053(5) -0.0010(5) 0.0031(5)
C5 0.0591(7) 0.0454(6) 0.0412(6) -0.0023(5) 0.0033(5) 0.0055(5)
C6 0.0523(7) 0.0364(5) 0.0308(5) 0.0030(4) 0.0046(4) 0.0029(5)
C7 0.0518(7) 0.0436(6) 0.0517(7) -0.0001(5) -0.0010(5) 0.0059(5)
O8 0.0819(7) 0.0783(7) 0.0710(7) 0.0278(6) 0.0246(5) 0.0225(6)
O9 0.0461(6) 0.0861(8) 0.1005(8) 0.0111(6) 0.0127(5) 0.0051(5)
C10 0.0433(7) 0.0569(8) 0.0652(8) -0.0040(6) -0.0004(6) -0.0019(6)
C11 0.0642(8) 0.0469(7) 0.0460(7) 0.0099(5) 0.0053(6) -0.0035(6)
C12 0.0527(7) 0.0513(7) 0.0583(8) 0.0042(6) 0.0019(6) -0.0015(6)
C13 0.0723(9) 0.0498(7) 0.0398(6) 0.0000(5) 0.0112(6) 0.0141(6)
C14 0.0532(7) 0.0463(7) 0.0539(7) 0.0025(5) 0.0026(6) -0.0001(5)
C15 0.0496(8) 0.0531(8) 0.0765(9) 0.0049(7) -0.0038(6) 0.0097(6)
C16 0.0558(8) 0.0462(7) 0.0592(8) 0.0066(6) -0.0016(6) 0.0048(6)
C2 0.0585(10) 0.1216(16) 0.1046(14) 0.0235(12) 0.0225(9) -0.0052(10)

loop_
_atom_type_symbol
_atom_type_description
_atom_type_scat_dispersion_real
_atom_type_scat_dispersion_imag
_atom_type_scat_source
C C 0.0033 0.0016 'International Tables Vol C Tables 4.2.6.8 and 6.1.1.4'
H H 0.0000 0.0000 'International Tables Vol C Tables 4.2.6.8 and 6.1.1.4'
N N 0.0061 0.0033 'International Tables Vol C Tables 4.2.6.8 and 6.1.1.4'
O O 0.0106 0.0060 'International Tables Vol C Tables 4.2.6.8 and 6.1.1.4'

loop_
_exptl_crystal_face_index_h
_exptl_crystal_face_index_k
_exptl_crystal_face_index_l
_exptl_crystal_face_perp_dist
_exptl_oxdiff_crystal_face_indexfrac_h
_exptl_oxdiff_crystal_face_indexfrac_k
_exptl_oxdiff_crystal_face_indexfrac_l
_exptl_oxdiff_crystal_face_x
_exptl_oxdiff_crystal_face_y
_exptl_oxdiff_crystal_face_z
3 13 -7 0.1408 3.0000 13.0000 -7.0000 0.5530 0.3927 0.7661
-6 -13 3 0.2245 -6.0000 -13.0000 3.0000 -0.3083 -0.1920 -0.9011
6 1 13 0.1466 6.0000 1.0000 13.0000 -0.8228 -0.4315 0.3908
-7 -3 -12 0.1546 -7.0000 -3.0000 -12.0000 0.7384 0.3988 -0.5250
-16 6 1 0.1700 -16.0000 6.0000 1.0000 -0.1781 0.9884 -0.0897
17 -3 -1 0.1825 17.0000 -3.0000 -1.0000 0.1992 -0.9340 0.2952
12 -10 -2 0.1876 12.0000 -10.0000 -2.0000 0.1948 -0.9157 -0.2728

loop_
_geom_angle_atom_site_label_1
_geom_angle_atom_site_label_2
_geom_angle_atom_site_label_3
_geom_angle
C3 N1 H1 117.7
C3 N1 C6 124.51(9)
C6 N1 H1 117.7
N1 C3 C5 115.06(9)
O2 C3 N1 125.47(11)
O2 C3 C5 119.46(10)
C7 C4 C5 122.68(11)
C7 C4 C16 118.09(12)
C16 C4 C5 119.23(11)
C4 C5 C3 117.76(10)
O8 C5 C3 118.91(11)
O8 C5 C4 123.30(11)
N1 C6 C11 109.46(9)
N1 C6 C13 106.88(9)
N1 C6 C14 110.43(9)
C13 C6 C11 109.18(10)
C13 C6 C14 109.67(10)
C14 C6 C11 111.11(9)
C4 C7 H7 119.3
C12 C7 C4 121.43(11)
C12 C7 H7 119.3
C10 O9 C2 117.93(12)
O9 C10 C12 124.43(13)
O9 C10 C15 115.61(12)
C12 C10 C15 119.96(12)
C6 C11 H11A 109.5
C6 C11 H11B 109.5
C6 C11 H11C 109.5
H11A C11 H11B 109.5
H11A C11 H11C 109.5
H11B C11 H11C 109.5
C7 C12 C10 119.43(12)
C7 C12 H12 120.3
C10 C12 H12 120.3
C6 C13 H13A 109.5
C6 C13 H13B 109.5
C6 C13 H13C 109.5
H13A C13 H13B 109.5
H13A C13 H13C 109.5
H13B C13 H13C 109.5
C6 C14 H14A 109.5
C6 C14 H14B 109.5
C6 C14 H14C 109.5
H14A C14 H14B 109.5
H14A C14 H14C 109.5
H14B C14 H14C 109.5
C10 C15 H15 119.9
C16 C15 C10 120.13(12)
C16 C15 H15 119.9
C4 C16 H16 119.5
C15 C16 C4 120.95(12)
C15 C16 H16 119.5
O9 C2 H2A 109.5
O9 C2 H2B 109.5
O9 C2 H2C 109.5
H2A C2 H2B 109.5
H2A C2 H2C 109.5
H2B C2 H2C 109.5

loop_
_geom_bond_atom_site_label_1
_geom_bond_atom_site_label_2
_geom_bond_distance
N1 H1 0.8600
N1 C3 1.3291(14)
N1 C6 1.4823(14)
O2 C3 1.2288(13)
C3 C5 1.5337(17)
C4 C5 1.4736(17)
C4 C7 1.3895(17)
C4 C16 1.3981(16)
C5 O8 1.2175(14)
C6 C11 1.5256(15)
C6 C13 1.5191(15)
C6 C14 1.5218(16)
C7 H7 0.9300
C7 C12 1.3836(18)
O9 C10 1.3592(16)
O9 C2 1.423(2)
C10 C12 1.3846(18)
C10 C15 1.3894(19)
C11 H11A 0.9600
C11 H11B 0.9600
C11 H11C 0.9600
C12 H12 0.9300
C13 H13A 0.9600
C13 H13B 0.9600
C13 H13C 0.9600
C14 H14A 0.9600
C14 H14B 0.9600
C14 H14C 0.9600
C15 H15 0.9300
C15 C16 1.3720(19)
C16 H16 0.9300
C2 H2A 0.9600
C2 H2B 0.9600
C2 H2C 0.9600
